data_7006015
loop_
_publ_author_name
'Izod, Keith'
'Wills, Corinne'
'Clegg, William'
'Harrington, Ross W.'

_publ_section_title
;
 Alkali metal complexes of a phosphine-borane-stabilised carbanion:
 influence of co-ligands on structure.
;
_journal_issue 33
_journal_name_full 'Dalton transactions (Cambridge, England : 2003)'
_journal_page_first 3669
_journal_page_last 3675
_journal_paper_doi 10.1039/b708279g
_journal_year 2007
_chemical_formula_moiety 'C22 H62 B2 K2 O P2 Si4'
_chemical_formula_sum 'C22 H62 B2 K2 O P2 Si4'
_chemical_formula_weight 616.84
_chemical_name_systematic
;
?
;
_space_group_IT_number 2
_symmetry_cell_setting triclinic
_symmetry_space_group_name_Hall '-P 1'
_symmetry_space_group_name_H-M 'P -1'
_atom_sites_solution_hydrogens mixed
_atom_sites_solution_primary direct
_atom_sites_solution_secondary difmap
_audit_creation_method SHELXL-97
_cell_angle_alpha 115.522(6)
_cell_angle_beta 113.770(11)
_cell_angle_gamma 93.432(8)
_cell_formula_units_Z 2
_cell_length_a 12.614(2)
_cell_length_b 13.3311(11)
_cell_length_c 14.5257(16)
_cell_measurement_reflns_used 285
_cell_measurement_temperature 150(2)
_cell_measurement_theta_max 27.5
_cell_measurement_theta_min 2.50
_cell_volume 1935.0(5)
_computing_cell_refinement EvalCCD
_computing_data_collection 'Nonius COLLECT'
_computing_data_reduction EvalCCD
_computing_molecular_graphics 'Bruker SHELXTL'
_computing_publication_material 'Bruker SHELXTL and local programs'
_computing_structure_refinement 'Bruker SHELXTL'
_computing_structure_solution 'Bruker SHELXTL'
_diffrn_ambient_temperature 150(2)
_diffrn_measured_fraction_theta_full 0.993
_diffrn_measured_fraction_theta_max 0.993
_diffrn_measurement_device_type 'Nonius KappaCCD diffractometer'
_diffrn_measurement_method '\f and \w scans'
_diffrn_radiation_monochromator graphite
_diffrn_radiation_source 'sealed tube'
_diffrn_radiation_type MoK\a
_diffrn_radiation_wavelength 0.71073
_diffrn_reflns_av_R_equivalents 0.0306
_diffrn_reflns_av_sigmaI/netI 0.0344
_diffrn_reflns_limit_h_max 15
_diffrn_reflns_limit_h_min -15
_diffrn_reflns_limit_k_max 16
_diffrn_reflns_limit_k_min -16
_diffrn_reflns_limit_l_max 17
_diffrn_reflns_limit_l_min -17
_diffrn_reflns_number 24649
_diffrn_reflns_theta_full 26.00
_diffrn_reflns_theta_max 26.00
_diffrn_reflns_theta_min 4.14
_diffrn_standards_number 0
_exptl_absorpt_coefficient_mu 0.465
_exptl_absorpt_correction_T_max 0.873
_exptl_absorpt_correction_T_min 0.787
_exptl_absorpt_correction_type multi-scan
_exptl_absorpt_process_details SADABS
_exptl_crystal_colour colourless
_exptl_crystal_density_diffrn 1.059
_exptl_crystal_density_method 'not measured'
_exptl_crystal_description block
_exptl_crystal_F_000 672
_exptl_crystal_size_max 0.54
_exptl_crystal_size_mid 0.34
_exptl_crystal_size_min 0.30
_refine_diff_density_max 0.352
_refine_diff_density_min -0.453
_refine_diff_density_rms 0.077
_refine_ls_extinction_method none
_refine_ls_goodness_of_fit_ref 1.132
_refine_ls_hydrogen_treatment mixed
_refine_ls_matrix_type full
_refine_ls_number_parameters 351
_refine_ls_number_reflns 7550
_refine_ls_number_restraints 0
_refine_ls_restrained_S_all 1.132
_refine_ls_R_factor_all 0.0582
_refine_ls_R_factor_gt 0.0373
_refine_ls_shift/su_max 0.004
_refine_ls_shift/su_mean 0.000
_refine_ls_structure_factor_coef Fsqd
_refine_ls_weighting_details 'calc w=1/[\s^2^(Fo^2^)+(0.0605P)^2^+0.7993P] where P=(Fo^2^+2Fc^2^)/3'
_refine_ls_weighting_scheme calc
_refine_ls_wR_factor_gt 0.1042
_refine_ls_wR_factor_ref 0.1183
_reflns_number_gt 5849
_reflns_number_total 7550
_reflns_threshold_expression I>2\s(I)
_cod_data_source_file b708279g.txt
_cod_data_source_block ki260_compound_2a
_cod_original_cell_volume 1934.9(4)
_cod_database_code 7006015

loop_
_symmetry_equiv_pos_as_xyz
'x, y, z'
'-x, -y, -z'

loop_
_atom_site_label
_atom_site_type_symbol
_atom_site_fract_x
_atom_site_fract_y
_atom_site_fract_z
_atom_site_U_iso_or_equiv
_atom_site_adp_type
_atom_site_occupancy
_atom_site_symmetry_multiplicity
_atom_site_calc_flag
_atom_site_refinement_flags
_atom_site_disorder_assembly
_atom_site_disorder_group
K1 K 0.30359(5) 0.43332(4) 0.79567(5) 0.03336(14) Uani 1 1 d . . .
K2 K 0.06618(5) 0.18536(5) 0.75331(5) 0.03608(15) Uani 1 1 d . . .
P1 P 0.40162(5) 0.38525(5) 1.14464(5) 0.02230(16) Uani 0.9638(14) 1 d P . 1
P2 P 0.22509(5) 0.07710(5) 0.47983(5) 0.02729(15) Uani 1 1 d . . .
Si1 Si 0.54950(6) 0.25022(6) 1.04732(6) 0.03090(18) Uani 0.9638(14) 1 d P . 1
Si2 Si 0.63906(6) 0.37340(6) 1.31624(6) 0.02728(17) Uani 0.9638(14) 1 d P . 1
Si3 Si 0.20339(6) -0.06420(6) 0.23715(6) 0.03297(17) Uani 1 1 d . . .
Si4 Si 0.02957(6) 0.08876(6) 0.27913(5) 0.02864(16) Uani 1 1 d . . .
O1 O 0.06509(15) 0.40381(15) 0.76403(15) 0.0403(4) Uani 1 1 d . . .
B1 B 0.2982(3) 0.3637(3) 0.9926(3) 0.0405(7) Uani 1 1 d . . .
H1A H 0.300(2) 0.290(2) 0.929(2) 0.037(7) Uiso 1 1 d . . .
H1B H 0.206(3) 0.365(2) 0.993(3) 0.056(9) Uiso 1 1 d . . .
H1C H 0.338(3) 0.437(3) 0.995(3) 0.066(10) Uiso 1 1 d . . .
B2 B 0.1646(3) 0.1732(3) 0.5805(2) 0.0375(7) Uani 1 1 d . . .
H2A H 0.155(3) 0.251(2) 0.572(2) 0.048(8) Uiso 1 1 d . . .
H2B H 0.076(3) 0.120(2) 0.555(2) 0.045(8) Uiso 1 1 d . . .
H2C H 0.240(2) 0.195(2) 0.667(2) 0.043(7) Uiso 1 1 d . . .
C1 C 0.54431(19) 0.36270(18) 1.17531(18) 0.0234(4) Uani 1 1 d . . .
C2 C 0.4092(2) 0.5341(2) 1.2405(2) 0.0391(6) Uani 1 1 d . . .
H2D H 0.4456 0.5497 1.3207 0.059 Uiso 1 1 calc R . 1
H2E H 0.3275 0.5432 1.2170 0.059 Uiso 1 1 calc R . 1
H2F H 0.4585 0.5887 1.2350 0.059 Uiso 1 1 calc R . 1
C3 C 0.3118(2) 0.3000(2) 1.1725(3) 0.0419(6) Uani 1 1 d . . .
H3A H 0.3009 0.2174 1.1247 0.063 Uiso 1 1 calc R . 1
H3B H 0.2327 0.3149 1.1532 0.063 Uiso 1 1 calc R . 1
H3C H 0.3537 0.3221 1.2547 0.063 Uiso 1 1 calc R . 1
C4 C 0.6983(3) 0.2131(3) 1.0890(3) 0.0581(8) Uani 1 1 d . . .
H4A H 0.7641 0.2814 1.1222 0.087 Uiso 1 1 calc R . 1
H4B H 0.6960 0.1501 1.0200 0.087 Uiso 1 1 calc R . 1
H4C H 0.7117 0.1885 1.1465 0.087 Uiso 1 1 calc R . 1
C5 C 0.5391(3) 0.2954(3) 0.9378(3) 0.0584(8) Uani 1 1 d . . .
H5A H 0.4826 0.3426 0.9324 0.088 Uiso 1 1 calc R . 1
H5B H 0.5102 0.2263 0.8618 0.088 Uiso 1 1 calc R . 1
H5C H 0.6190 0.3408 0.9625 0.088 Uiso 1 1 calc R . 1
C6 C 0.4286(3) 0.1087(2) 0.9647(3) 0.0519(8) Uani 1 1 d . . .
H6A H 0.4345 0.0786 1.0169 0.078 Uiso 1 1 calc R . 1
H6B H 0.4395 0.0527 0.9006 0.078 Uiso 1 1 calc R . 1
H6C H 0.3490 0.1213 0.9337 0.078 Uiso 1 1 calc R . 1
C7 C 0.8061(2) 0.4326(2) 1.3712(2) 0.0431(6) Uani 1 1 d . . .
H7A H 0.8275 0.3872 1.3109 0.065 Uiso 1 1 calc R . 1
H7B H 0.8534 0.4274 1.4407 0.065 Uiso 1 1 calc R . 1
H7C H 0.8235 0.5138 1.3903 0.065 Uiso 1 1 calc R . 1
C8 C 0.6202(3) 0.2327(3) 1.3174(3) 0.0479(7) Uani 1 1 d . . .
H8A H 0.5382 0.2058 1.3032 0.072 Uiso 1 1 calc R . 1
H8B H 0.6789 0.2446 1.3930 0.072 Uiso 1 1 calc R . 1
H8C H 0.6337 0.1743 1.2564 0.072 Uiso 1 1 calc R . 1
C9 C 0.6137(3) 0.4777(3) 1.4390(2) 0.0490(7) Uani 1 1 d . . .
H9A H 0.6254 0.5544 1.4458 0.073 Uiso 1 1 calc R . 1
H9B H 0.6713 0.4831 1.5118 0.073 Uiso 1 1 calc R . 1
H9C H 0.5311 0.4494 1.4228 0.073 Uiso 1 1 calc R . 1
C10 C 0.13620(19) 0.01141(18) 0.32968(18) 0.0252(5) Uani 1 1 d . . .
C11 C 0.2646(3) -0.0285(2) 0.5272(2) 0.0450(7) Uani 1 1 d . . .
H11A H 0.3046 -0.0757 0.4864 0.067 Uiso 1 1 calc R . .
H11B H 0.1911 -0.0786 0.5097 0.067 Uiso 1 1 calc R . .
H11C H 0.3193 0.0124 0.6110 0.067 Uiso 1 1 calc R . .
C12 C 0.3742(2) 0.1679(2) 0.5321(2) 0.0458(7) Uani 1 1 d . . .
H12A H 0.4133 0.1223 0.4890 0.069 Uiso 1 1 calc R . .
H12B H 0.4240 0.1953 0.6149 0.069 Uiso 1 1 calc R . .
H12C H 0.3650 0.2345 0.5202 0.069 Uiso 1 1 calc R . .
C13 C 0.0913(3) -0.1974(2) 0.0944(3) 0.0575(9) Uani 1 1 d . . .
H13A H 0.0217 -0.1758 0.0538 0.086 Uiso 1 1 calc R . .
H13B H 0.0641 -0.2561 0.1098 0.086 Uiso 1 1 calc R . .
H13C H 0.1304 -0.2289 0.0461 0.086 Uiso 1 1 calc R . .
C14 C 0.2737(3) 0.0308(3) 0.1992(3) 0.0529(8) Uani 1 1 d . . .
H14A H 0.3366 0.0982 0.2705 0.079 Uiso 1 1 calc R . .
H14B H 0.2115 0.0570 0.1556 0.079 Uiso 1 1 calc R . .
H14C H 0.3095 -0.0134 0.1516 0.079 Uiso 1 1 calc R . .
C15 C 0.3269(3) -0.1267(3) 0.3002(3) 0.0653(9) Uani 1 1 d . . .
H15A H 0.3910 -0.0649 0.3756 0.098 Uiso 1 1 calc R . .
H15B H 0.3605 -0.1604 0.2472 0.098 Uiso 1 1 calc R . .
H15C H 0.2928 -0.1869 0.3102 0.098 Uiso 1 1 calc R . .
C16 C -0.0909(2) 0.0992(2) 0.3259(2) 0.0409(6) Uani 1 1 d . . .
H16A H -0.0532 0.1470 0.4105 0.061 Uiso 1 1 calc R . .
H16B H -0.1345 0.0215 0.3015 0.061 Uiso 1 1 calc R . .
H16C H -0.1477 0.1347 0.2899 0.061 Uiso 1 1 calc R . .
C17 C 0.1005(3) 0.2410(2) 0.3219(3) 0.0522(7) Uani 1 1 d . . .
H17A H 0.1410 0.2895 0.4066 0.078 Uiso 1 1 calc R . .
H17B H 0.0378 0.2727 0.2872 0.078 Uiso 1 1 calc R . .
H17C H 0.1598 0.2400 0.2942 0.078 Uiso 1 1 calc R . .
C18 C -0.0603(3) 0.0102(3) 0.1155(2) 0.0516(7) Uani 1 1 d . . .
H18A H -0.0051 0.0044 0.0827 0.077 Uiso 1 1 calc R . .
H18B H -0.1155 0.0533 0.0915 0.077 Uiso 1 1 calc R . .
H18C H -0.1070 -0.0677 0.0875 0.077 Uiso 1 1 calc R . .
C19 C 0.0585(3) 0.4954(3) 0.8609(2) 0.0506(7) Uani 1 1 d . . .
H19A H 0.1078 0.5715 0.8851 0.061 Uiso 1 1 calc R . .
H19B H 0.0890 0.4820 0.9278 0.061 Uiso 1 1 calc R . .
C20 C -0.0683(3) 0.4931(4) 0.8212(3) 0.1010(17) Uani 1 1 d . . .
H20A H -0.0760 0.5730 0.8499 0.121 Uiso 1 1 calc R . .
H20B H -0.1049 0.4541 0.8503 0.121 Uiso 1 1 calc R . .
C21 C -0.1291(3) 0.4286(4) 0.6930(3) 0.0844(13) Uani 1 1 d . . .
H21A H -0.1580 0.4806 0.6621 0.101 Uiso 1 1 calc R . .
H21B H -0.1993 0.3641 0.6621 0.101 Uiso 1 1 calc R . .
C22 C -0.0387(3) 0.3831(3) 0.6589(2) 0.0517(7) Uani 1 1 d . . .
H22A H -0.0722 0.2991 0.6019 0.062 Uiso 1 1 calc R . .
H22B H -0.0154 0.4235 0.6236 0.062 Uiso 1 1 calc R . .
P1X P 0.4613(15) 0.2844(14) 1.0302(15) 0.029(4) Uiso 0.0362(14) 1 d P . 2
Si1X Si 0.6824(17) 0.3150(16) 1.2481(17) 0.034(5) Uiso 0.0362(14) 1 d P . 2
Si2X Si 0.4785(16) 0.4455(15) 1.2642(15) 0.028(4) Uiso 0.0362(14) 1 d P . 2

loop_
_atom_site_aniso_label
_atom_site_aniso_U_11
_atom_site_aniso_U_22
_atom_site_aniso_U_33
_atom_site_aniso_U_23
_atom_site_aniso_U_13
_atom_site_aniso_U_12
K1 0.0343(3) 0.0310(3) 0.0301(3) 0.0145(2) 0.0132(2) 0.0002(2)
K2 0.0361(3) 0.0320(3) 0.0284(3) 0.0095(2) 0.0133(2) -0.0055(2)
P1 0.0218(3) 0.0219(3) 0.0198(3) 0.0098(2) 0.0079(2) 0.0035(2)
P2 0.0270(3) 0.0254(3) 0.0214(3) 0.0090(2) 0.0079(2) 0.0043(2)
Si1 0.0350(4) 0.0267(3) 0.0258(4) 0.0074(3) 0.0163(3) 0.0074(3)
Si2 0.0239(3) 0.0334(4) 0.0243(3) 0.0158(3) 0.0098(3) 0.0078(3)
Si3 0.0349(4) 0.0305(3) 0.0318(4) 0.0088(3) 0.0222(3) 0.0055(3)
Si4 0.0283(3) 0.0332(3) 0.0225(3) 0.0134(3) 0.0113(3) 0.0070(3)
O1 0.0357(9) 0.0469(10) 0.0301(9) 0.0144(8) 0.0126(8) 0.0194(8)
B1 0.0446(18) 0.0416(17) 0.0268(15) 0.0176(14) 0.0086(13) 0.0138(14)
B2 0.0455(17) 0.0357(16) 0.0217(14) 0.0082(12) 0.0143(13) 0.0121(14)
C1 0.0233(11) 0.0234(11) 0.0202(11) 0.0090(9) 0.0098(9) 0.0029(9)
C2 0.0360(14) 0.0332(13) 0.0357(14) 0.0086(11) 0.0153(12) 0.0126(11)
C3 0.0301(13) 0.0512(16) 0.0544(17) 0.0334(14) 0.0217(13) 0.0088(12)
C4 0.0541(18) 0.0609(19) 0.056(2) 0.0164(16) 0.0359(16) 0.0284(16)
C5 0.076(2) 0.067(2) 0.0372(16) 0.0215(15) 0.0367(16) 0.0166(17)
C6 0.0536(18) 0.0262(14) 0.0480(17) 0.0041(13) 0.0166(14) 0.0038(12)
C7 0.0279(13) 0.0514(16) 0.0374(15) 0.0215(13) 0.0058(11) 0.0078(12)
C8 0.0465(16) 0.0532(17) 0.0593(19) 0.0414(16) 0.0234(15) 0.0170(14)
C9 0.0447(16) 0.0683(19) 0.0240(13) 0.0181(14) 0.0128(12) 0.0186(14)
C10 0.0245(11) 0.0246(11) 0.0200(11) 0.0073(9) 0.0098(9) 0.0025(9)
C11 0.0583(18) 0.0435(15) 0.0386(15) 0.0252(13) 0.0217(14) 0.0214(13)
C12 0.0279(13) 0.0435(15) 0.0427(16) 0.0174(13) 0.0028(12) -0.0016(11)
C13 0.067(2) 0.0387(16) 0.0468(18) -0.0017(14) 0.0367(16) 0.0000(14)
C14 0.0590(18) 0.0532(18) 0.0498(18) 0.0179(15) 0.0391(16) 0.0011(14)
C15 0.073(2) 0.073(2) 0.071(2) 0.0354(19) 0.050(2) 0.0486(19)
C16 0.0348(14) 0.0551(17) 0.0341(14) 0.0214(13) 0.0176(12) 0.0182(12)
C17 0.0583(18) 0.0415(16) 0.064(2) 0.0317(15) 0.0296(16) 0.0154(14)
C18 0.0475(16) 0.074(2) 0.0275(14) 0.0239(14) 0.0144(13) 0.0187(15)
C19 0.0475(16) 0.0459(16) 0.0384(16) 0.0077(13) 0.0164(13) 0.0217(13)
C20 0.058(2) 0.128(4) 0.061(2) 0.006(2) 0.0205(19) 0.051(2)
C21 0.049(2) 0.130(4) 0.052(2) 0.033(2) 0.0165(17) 0.044(2)
C22 0.0398(15) 0.074(2) 0.0355(15) 0.0258(15) 0.0137(13) 0.0176(15)

loop_
_atom_type_symbol
_atom_type_description
_atom_type_scat_dispersion_real
_atom_type_scat_dispersion_imag
_atom_type_scat_source
C C 0.0033 0.0016 'International Tables Vol C Tables 4.2.6.8 and 6.1.1.4'
H H 0.0000 0.0000 'International Tables Vol C Tables 4.2.6.8 and 6.1.1.4'
Si Si 0.0817 0.0704 'International Tables Vol C Tables 4.2.6.8 and 6.1.1.4'
P P 0.1023 0.0942 'International Tables Vol C Tables 4.2.6.8 and 6.1.1.4'
K K 0.2009 0.2494 'International Tables Vol C Tables 4.2.6.8 and 6.1.1.4'
B B 0.0013 0.0007 'International Tables Vol C Tables 4.2.6.8 and 6.1.1.4'
O O 0.0106 0.0060 'International Tables Vol C Tables 4.2.6.8 and 6.1.1.4'

loop_
_geom_angle_atom_site_label_1
_geom_angle_atom_site_label_2
_geom_angle_atom_site_label_3
_geom_angle
_geom_angle_site_symmetry_1
_geom_angle_site_symmetry_3
_geom_angle_publ_flag
O1 K1 H1C 79.0(7) . . ?
O1 K1 H2A 73.2(6) . . ?
O1 K1 H2C 85.8(6) . . ?
O1 K1 C1 126.32(6) . 2_667 ?
H1C K1 H2A 125.6(9) . . ?
H1C K1 H2C 94.3(9) . . ?
H1C K1 C1 116.2(7) . 2_667 ?
H2A K1 H2C 38.8(8) . . ?
H2A K1 C1 118.0(6) . 2_667 ?
H2C K1 C1 137.8(6) . 2_667 ?
O1 K2 H1A 86.8(5) . . ?
O1 K2 H1B 71.8(6) . . ?
O1 K2 H2B 85.3(6) . . ?
O1 K2 H2C 81.9(5) . . ?
O1 K2 C10 130.53(6) . 2_556 ?
H1A K2 H1B 38.8(8) . . ?
H1A K2 H2B 106.3(8) . . ?
H1A K2 H2C 67.5(8) . . ?
H1A K2 C10 136.6(5) . 2_556 ?
H1B K2 H2B 137.1(8) . . ?
H1B K2 H2C 100.8(8) . . ?
H1B K2 C10 123.4(6) . 2_556 ?
H2B K2 H2C 38.9(8) . . ?
H2B K2 C10 99.1(6) . 2_556 ?
H2C K2 C10 129.9(5) . 2_556 ?
B1 P1 C1 118.78(13) . . ?
B1 P1 C2 101.95(13) . . ?
B1 P1 C3 106.82(14) . . ?
C1 P1 C2 112.78(11) . . ?
C1 P1 C3 112.68(12) . . ?
C2 P1 C3 102.04(13) . . ?
B2 P2 C10 119.42(12) . . ?
B2 P2 C11 103.93(13) . . ?
B2 P2 C12 105.01(14) . . ?
C10 P2 C11 112.27(12) . . ?
C10 P2 C12 112.48(12) . . ?
C11 P2 C12 101.94(14) . . ?
C1 Si1 C4 111.70(12) . . ?
C1 Si1 C5 114.13(13) . . ?
C1 Si1 C6 114.29(12) . . ?
C4 Si1 C5 103.60(16) . . ?
C4 Si1 C6 105.79(15) . . ?
C5 Si1 C6 106.45(15) . . ?
C1 Si2 C7 112.21(11) . . ?
C1 Si2 C8 114.86(12) . . ?
C1 Si2 C9 114.33(11) . . ?
C7 Si2 C8 106.55(13) . . ?
C7 Si2 C9 103.03(13) . . ?
C8 Si2 C9 104.82(14) . . ?
C10 Si3 C13 113.50(12) . . ?
C10 Si3 C14 113.19(12) . . ?
C10 Si3 C15 115.55(13) . . ?
C13 Si3 C14 106.55(14) . . ?
C13 Si3 C15 101.91(16) . . ?
C14 Si3 C15 105.04(16) . . ?
C10 Si4 C16 114.59(11) . . ?
C10 Si4 C17 115.58(12) . . ?
C10 Si4 C18 111.38(12) . . ?
C16 Si4 C17 105.87(14) . . ?
C16 Si4 C18 103.26(13) . . ?
C17 Si4 C18 105.01(15) . . ?
K1 O1 K2 89.02(5) . . ?
K1 O1 C19 111.62(15) . . ?
K1 O1 C22 123.44(15) . . ?
K2 O1 C19 118.25(17) . . ?
K2 O1 C22 107.04(17) . . ?
C19 O1 C22 107.2(2) . . ?
P1 B1 H1A 110.7(14) . . ?
P1 B1 H1B 101.7(15) . . ?
P1 B1 H1C 103.4(18) . . ?
H1A B1 H1B 117(2) . . ?
H1A B1 H1C 109(2) . . ?
H1B B1 H1C 113(2) . . ?
P2 B2 H2A 110.2(15) . . ?
P2 B2 H2B 107.7(14) . . ?
P2 B2 H2C 99.8(14) . . ?
H2A B2 H2B 111(2) . . ?
H2A B2 H2C 112(2) . . ?
H2B B2 H2C 115(2) . . ?
K1 C1 P1 106.02(9) 2_667 . ?
K1 C1 Si1 97.23(8) 2_667 . ?
K1 C1 Si2 99.14(8) 2_667 . ?
P1 C1 Si1 113.45(12) . . ?
P1 C1 Si2 119.02(12) . . ?
Si1 C1 Si2 117.19(12) . . ?
P2 C10 Si3 118.29(12) . . ?
P2 C10 Si4 115.31(12) . . ?
Si3 C10 Si4 116.54(12) . . ?
P2 C11 H11A 109.5 . . ?
P2 C11 H11B 109.5 . . ?
P2 C11 H11C 109.5 . . ?
H11A C11 H11B 109.5 . . ?
H11A C11 H11C 109.5 . . ?
H11B C11 H11C 109.5 . . ?
P2 C12 H12A 109.5 . . ?
P2 C12 H12B 109.5 . . ?
P2 C12 H12C 109.5 . . ?
H12A C12 H12B 109.5 . . ?
H12A C12 H12C 109.5 . . ?
H12B C12 H12C 109.5 . . ?
Si3 C13 H13A 109.5 . . ?
Si3 C13 H13B 109.5 . . ?
Si3 C13 H13C 109.5 . . ?
H13A C13 H13B 109.5 . . ?
H13A C13 H13C 109.5 . . ?
H13B C13 H13C 109.5 . . ?
Si3 C14 H14A 109.5 . . ?
Si3 C14 H14B 109.5 . . ?
Si3 C14 H14C 109.5 . . ?
H14A C14 H14B 109.5 . . ?
H14A C14 H14C 109.5 . . ?
H14B C14 H14C 109.5 . . ?
Si3 C15 H15A 109.5 . . ?
Si3 C15 H15B 109.5 . . ?
Si3 C15 H15C 109.5 . . ?
H15A C15 H15B 109.5 . . ?
H15A C15 H15C 109.5 . . ?
H15B C15 H15C 109.5 . . ?
Si4 C16 H16A 109.5 . . ?
Si4 C16 H16B 109.5 . . ?
Si4 C16 H16C 109.5 . . ?
H16A C16 H16B 109.5 . . ?
H16A C16 H16C 109.5 . . ?
H16B C16 H16C 109.5 . . ?
Si4 C17 H17A 109.5 . . ?
Si4 C17 H17B 109.5 . . ?
Si4 C17 H17C 109.5 . . ?
H17A C17 H17B 109.5 . . ?
H17A C17 H17C 109.5 . . ?
H17B C17 H17C 109.5 . . ?
Si4 C18 H18A 109.5 . . ?
Si4 C18 H18B 109.5 . . ?
Si4 C18 H18C 109.5 . . ?
H18A C18 H18B 109.5 . . ?
H18A C18 H18C 109.5 . . ?
H18B C18 H18C 109.5 . . ?
O1 C19 H19A 110.4 . . ?
O1 C19 H19B 110.4 . . ?
O1 C19 C20 106.8(2) . . ?
H19A C19 H19B 108.6 . . ?
H19A C19 C20 110.4 . . ?
H19B C19 C20 110.4 . . ?
C19 C20 H20A 110.3 . . ?
C19 C20 H20B 110.3 . . ?
C19 C20 C21 106.9(3) . . ?
H20A C20 H20B 108.6 . . ?
H20A C20 C21 110.3 . . ?
H20B C20 C21 110.3 . . ?
C20 C21 H21A 110.4 . . ?
C20 C21 H21B 110.4 . . ?
C20 C21 C22 106.8(3) . . ?
H21A C21 H21B 108.6 . . ?
H21A C21 C22 110.4 . . ?
H21B C21 C22 110.4 . . ?
O1 C22 C21 106.7(2) . . ?
O1 C22 H22A 110.4 . . ?
O1 C22 H22B 110.4 . . ?
C21 C22 H22A 110.4 . . ?
C21 C22 H22B 110.4 . . ?
H22A C22 H22B 108.6 . . ?

loop_
_geom_bond_atom_site_label_1
_geom_bond_atom_site_label_2
_geom_bond_distance
_geom_bond_site_symmetry_2
_geom_bond_publ_flag
K1 O1 2.8291(19) . ?
K1 H1C 2.73(3) . ?
K1 H2A 2.78(3) . ?
K1 H2C 2.76(3) . ?
K1 C1 2.998(2) 2_667 ?
K2 O1 2.8498(19) . ?
K2 H1A 2.75(3) . ?
K2 H1B 2.89(3) . ?
K2 H2B 2.68(3) . ?
K2 H2C 2.95(3) . ?
K2 C10 2.974(2) 2_556 ?
P1 B1 1.936(3) . ?
P1 C1 1.750(2) . ?
P1 C2 1.837(2) . ?
P1 C3 1.831(2) . ?
P2 B2 1.940(3) . ?
P2 C10 1.745(2) . ?
P2 C11 1.829(3) . ?
P2 C12 1.834(3) . ?
Si1 C1 1.848(2) . ?
Si1 C4 1.894(3) . ?
Si1 C5 1.891(3) . ?
Si1 C6 1.885(3) . ?
Si2 C1 1.843(2) . ?
Si2 C7 1.897(3) . ?
Si2 C8 1.885(3) . ?
Si2 C9 1.895(3) . ?
Si3 C10 1.842(2) . ?
Si3 C13 1.901(3) . ?
Si3 C14 1.886(3) . ?
Si3 C15 1.903(3) . ?
Si4 C10 1.853(2) . ?
Si4 C16 1.888(3) . ?
Si4 C17 1.885(3) . ?
Si4 C18 1.890(3) . ?
O1 C19 1.451(3) . ?
O1 C22 1.450(3) . ?
B1 H1A 1.03(3) . ?
B1 H1B 1.16(3) . ?
B1 H1C 1.05(3) . ?
B2 H2A 1.10(3) . ?
B2 H2B 1.12(3) . ?
B2 H2C 1.12(3) . ?
C1 K1 2.998(2) 2_667 ?
C2 H2D 0.980 . ?
C2 H2E 0.980 . ?
C2 H2F 0.980 . ?
C3 H3A 0.980 . ?
C3 H3B 0.980 . ?
C3 H3C 0.980 . ?
C4 H4A 0.980 . ?
C4 H4B 0.980 . ?
C4 H4C 0.980 . ?
C5 H5A 0.980 . ?
C5 H5B 0.980 . ?
C5 H5C 0.980 . ?
C6 H6A 0.980 . ?
C6 H6B 0.980 . ?
C6 H6C 0.980 . ?
C7 H7A 0.980 . ?
C7 H7B 0.980 . ?
C7 H7C 0.980 . ?
C8 H8A 0.980 . ?
C8 H8B 0.980 . ?
C8 H8C 0.980 . ?
C9 H9A 0.980 . ?
C9 H9B 0.980 . ?
C9 H9C 0.980 . ?
C10 K2 2.974(2) 2_556 ?
C11 H11A 0.980 . ?
C11 H11B 0.980 . ?
C11 H11C 0.980 . ?
C12 H12A 0.980 . ?
C12 H12B 0.980 . ?
C12 H12C 0.980 . ?
C13 H13A 0.980 . ?
C13 H13B 0.980 . ?
C13 H13C 0.980 . ?
C14 H14A 0.980 . ?
C14 H14B 0.980 . ?
C14 H14C 0.980 . ?
C15 H15A 0.980 . ?
C15 H15B 0.980 . ?
C15 H15C 0.980 . ?
C16 H16A 0.980 . ?
C16 H16B 0.980 . ?
C16 H16C 0.980 . ?
C17 H17A 0.980 . ?
C17 H17B 0.980 . ?
C17 H17C 0.980 . ?
C18 H18A 0.980 . ?
C18 H18B 0.980 . ?
C18 H18C 0.980 . ?
C19 H19A 0.990 . ?
C19 H19B 0.990 . ?
C19 C20 1.458(4) . ?
C20 H20A 0.990 . ?
C20 H20B 0.990 . ?
C20 C21 1.479(5) . ?
C21 H21A 0.990 . ?
C21 H21B 0.990 . ?
C21 C22 1.481(4) . ?
C22 H22A 0.990 . ?
C22 H22B 0.990 . ?
